data_7718405
loop_
_publ_author_name
'Varmu&#x17e;ov&#xe1;, V&#x11b;ra'
'C&#xed;sa&#x159;ov&#xe1;, Ivana'
'&#x160;t&#x11b;pni&#x10d;ka, Petr'

_publ_section_title
;
 Changing the properties of monodentate and P,C-chelating
 ferrocenyl-substituted 1,2,3-triazol-5-ylidene ligands through an
 inserted carbonyl moiety.
;
_journal_issue 16
_journal_name_full 'Dalton transactions (Cambridge, England : 2003)'
_journal_page_first 6563
_journal_page_last 6575
_journal_paper_doi 10.1039/d5dt00545k
_journal_volume 54
_journal_year 2025
_chemical_formula_moiety 'C25 H24 B Fe O P'
_chemical_formula_sum 'C25 H24 B Fe O P'
_chemical_formula_weight 438.07
_space_group_crystal_system monoclinic
_space_group_IT_number 14
_space_group_name_Hall '-P 2yn'
_space_group_name_H-M_alt 'P 1 21/n 1'
_atom_sites_solution_hydrogens mixed
_atom_sites_solution_primary direct
_atom_sites_solution_secondary difmap
_audit_creation_method SHELXL-2017/1
_audit_update_record
;
2025-02-27 deposited with the CCDC.	2025-03-21 downloaded from the CCDC.
;
_cell_angle_alpha 90
_cell_angle_beta 108.372(2)
_cell_angle_gamma 90
_cell_formula_units_Z 4
_cell_length_a 13.2238(4)
_cell_length_b 9.2639(4)
_cell_length_c 17.9322(7)
_cell_measurement_reflns_used 9970
_cell_measurement_temperature 120(2)
_cell_measurement_theta_max 69.96
_cell_measurement_theta_min 3.66
_cell_volume 2084.80(14)
_computing_cell_refinement 'SAINT V8.40B (Bruker AXS LLC, 2019)'
_computing_data_collection 'Bruker Instrument Service vV6.2.16'
_computing_data_reduction 'SAINT V8.40B (Bruker AXS LLC, 2019)'
_computing_molecular_graphics 'PLATON (Spek, 2017)'
_computing_publication_material 'PLATON (Spek, 2017)'
_computing_structure_refinement 'SHELXL 2017 (Sheldrick, 2017)'
_computing_structure_solution 'SHELXT 2018 (Sheldrick, 2018)'
_diffrn_ambient_temperature 120(2)
_diffrn_measured_fraction_theta_full 1.000
_diffrn_measured_fraction_theta_max 0.996
_diffrn_measurement_device_type 'Bruker D8 VENTURE Kappa Duo'
_diffrn_measurement_method '\f and \w scans'
_diffrn_radiation_monochromator 'Quazar Mo multilayer optic'
_diffrn_radiation_source 'I\mS micro-focus sealed tube'
_diffrn_radiation_type CuK\a
_diffrn_radiation_wavelength 1.54178
_diffrn_reflns_av_R_equivalents 0.0522
_diffrn_reflns_av_unetI/netI 0.0359
_diffrn_reflns_Laue_measured_fraction_full 1.000
_diffrn_reflns_Laue_measured_fraction_max 0.996
_diffrn_reflns_limit_h_max 16
_diffrn_reflns_limit_h_min -16
_diffrn_reflns_limit_k_max 9
_diffrn_reflns_limit_k_min -11
_diffrn_reflns_limit_l_max 21
_diffrn_reflns_limit_l_min -20
_diffrn_reflns_number 24028
_diffrn_reflns_point_group_measured_fraction_full 1.000
_diffrn_reflns_point_group_measured_fraction_max 0.996
_diffrn_reflns_theta_full 67.679
_diffrn_reflns_theta_max 70.125
_diffrn_reflns_theta_min 3.658
_exptl_absorpt_coefficient_mu 6.617
_exptl_absorpt_correction_T_max 0.78
_exptl_absorpt_correction_T_min 0.53
_exptl_absorpt_correction_type multi-scan
_exptl_absorpt_process_details
;
Krause, L., Herbst-Irmer, R., Sheldrick, G. M., Stalke, D. (2015).
J. Appl. Cryst. 48, 3-10.
;
_exptl_crystal_colour orange
_exptl_crystal_density_diffrn 1.396
_exptl_crystal_description plate
_exptl_crystal_F_000 912
_exptl_crystal_size_max 0.16
_exptl_crystal_size_mid 0.12
_exptl_crystal_size_min 0.04
_refine_diff_density_max 0.582
_refine_diff_density_min -0.655
_refine_diff_density_rms 0.075
_refine_ls_extinction_method none
_refine_ls_goodness_of_fit_ref 1.054
_refine_ls_hydrogen_treatment constr
_refine_ls_matrix_type full
_refine_ls_number_parameters 265
_refine_ls_number_reflns 3961
_refine_ls_number_restraints 0
_refine_ls_restrained_S_all 1.054
_refine_ls_R_factor_all 0.0493
_refine_ls_R_factor_gt 0.0437
_refine_ls_shift/su_max 0.000
_refine_ls_shift/su_mean 0.000
_refine_ls_structure_factor_coef Fsqd
_refine_ls_weighting_details 'w=1/[\s^2^(Fo^2^)+(0.0651P)^2^+1.7232P] where P=(Fo^2^+2Fc^2^)/3'
_refine_ls_weighting_scheme calc
_refine_ls_wR_factor_gt 0.1108
_refine_ls_wR_factor_ref 0.1152
_reflns_Friedel_coverage 0.000
_reflns_number_gt 3619
_reflns_number_total 3961
_reflns_threshold_expression 'I > 2\s(I)'
_cod_data_source_file d5dt00545k2.cif
_cod_data_source_block vv245
_cod_depositor_comments 'Adding full bibliography for 7718398--7718407.cif.'
_cod_original_sg_symbol_H-M 'P 21/n'
_cod_database_code 7718405
_shelx_shelxl_version_number 2017/1
_shelx_space_group_comment
;
The symmetry employed for this shelxl refinement is uniquely defined
by the following loop, which should always be used as a source of
symmetry information in preference to the above space-group names.
They are only intended as comments.
;
_shelx_estimated_absorpt_t_min 0.417
_shelx_estimated_absorpt_t_max 0.778

loop_
_space_group_symop_operation_xyz
'x, y, z'
'-x+1/2, y+1/2, -z+1/2'
'-x, -y, -z'
'x-1/2, -y-1/2, z-1/2'

loop_
_atom_site_label
_atom_site_type_symbol
_atom_site_fract_x
_atom_site_fract_y
_atom_site_fract_z
_atom_site_U_iso_or_equiv
_atom_site_adp_type
_atom_site_occupancy
_atom_site_site_symmetry_order
_atom_site_calc_flag
_atom_site_refinement_flags_posn
_atom_site_refinement_flags_adp
_atom_site_refinement_flags_occupancy
_atom_site_disorder_assembly
_atom_site_disorder_group
Fe1 Fe 0.17825(3) 0.26637(4) 0.44238(2) 0.02060(14) Uani 1 1 d . . . . .
P1 P 0.25469(5) 0.61114(7) 0.41223(4) 0.02096(16) Uani 1 1 d . . . . .
O1 O 0.10910(16) 0.1372(2) 0.65722(12) 0.0358(5) Uani 1 1 d . . . . .
H1O H 0.043941 0.204672 0.644121 0.054 Uiso 1 1 d R U . . .
B1 B 0.1164(2) 0.6757(4) 0.34748(19) 0.0291(7) Uani 1 1 d . . . . .
H1B H 0.119218 0.793374 0.343989 0.027(8) Uiso 1 1 d R . . . .
H2B H 0.110318 0.612674 0.291891 0.050(10) Uiso 1 1 d R . . . .
H3B H 0.057118 0.641275 0.379589 0.046(9) Uiso 1 1 d R . . . .
C1 C 0.1184(2) 0.2285(3) 0.53320(16) 0.0270(6) Uani 1 1 d . . . . .
C2 C 0.07682(19) 0.3601(3) 0.49362(15) 0.0261(5) Uani 1 1 d . . . . .
H2 H 0.084403 0.453515 0.516550 0.031 Uiso 1 1 calc R U . . .
C3 C 0.0220(2) 0.3257(3) 0.41363(16) 0.0300(6) Uani 1 1 d . . . . .
H3 H -0.013221 0.392653 0.373764 0.036 Uiso 1 1 calc R U . . .
C4 C 0.0291(2) 0.1752(3) 0.40369(17) 0.0323(6) Uani 1 1 d . . . . .
H4 H -0.000909 0.123443 0.356079 0.039 Uiso 1 1 calc R U . . .
C5 C 0.0886(2) 0.1146(3) 0.47702(17) 0.0304(6) Uani 1 1 d . . . . .
H5 H 0.105607 0.015374 0.486974 0.037 Uiso 1 1 calc R U . . .
C6 C 0.27355(18) 0.4197(3) 0.41806(14) 0.0209(5) Uani 1 1 d . . . . .
C7 C 0.23337(19) 0.3236(3) 0.35239(15) 0.0240(5) Uani 1 1 d . . . . .
H7 H 0.190934 0.350295 0.300885 0.029 Uiso 1 1 calc R U . . .
C8 C 0.2681(2) 0.1824(3) 0.37795(16) 0.0263(6) Uani 1 1 d . . . . .
H8 H 0.253227 0.097927 0.346314 0.032 Uiso 1 1 calc R U . . .
C9 C 0.3291(2) 0.1879(3) 0.45891(16) 0.0261(5) Uani 1 1 d . . . . .
H9 H 0.361580 0.107902 0.490600 0.031 Uiso 1 1 calc R U . . .
C10 C 0.33315(18) 0.3341(3) 0.48424(15) 0.0231(5) Uani 1 1 d . . . . .
H10 H 0.368818 0.368892 0.535665 0.028 Uiso 1 1 calc R U . . .
C11 C 0.35778(19) 0.6773(3) 0.37328(15) 0.0241(5) Uani 1 1 d . . . . .
C12 C 0.3854(2) 0.8223(3) 0.38246(16) 0.0316(6) Uani 1 1 d . . . . .
H12 H 0.351692 0.884386 0.409552 0.038 Uiso 1 1 calc R U . . .
C13 C 0.4623(2) 0.8770(3) 0.35216(17) 0.0368(7) Uani 1 1 d . . . . .
H13 H 0.480694 0.976418 0.358266 0.044 Uiso 1 1 calc R U . . .
C14 C 0.5120(2) 0.7862(4) 0.31298(18) 0.0372(7) Uani 1 1 d . . . . .
H14 H 0.564683 0.823466 0.292430 0.045 Uiso 1 1 calc R U . . .
C15 C 0.4852(2) 0.6426(4) 0.30383(16) 0.0341(7) Uani 1 1 d . . . . .
H15 H 0.519898 0.580778 0.277310 0.041 Uiso 1 1 calc R U . . .
C16 C 0.40724(19) 0.5869(3) 0.33330(15) 0.0268(6) Uani 1 1 d . . . . .
H16 H 0.388067 0.487854 0.326095 0.032 Uiso 1 1 calc R U . . .
C17 C 0.29492(19) 0.6810(3) 0.51162(15) 0.0230(5) Uani 1 1 d . . . . .
C18 C 0.2199(2) 0.7431(3) 0.54153(16) 0.0249(5) Uani 1 1 d . . . . .
H18 H 0.146759 0.743285 0.510985 0.030 Uiso 1 1 calc R U . . .
C19 C 0.2520(2) 0.8053(3) 0.61629(16) 0.0291(6) Uani 1 1 d . . . . .
H19 H 0.200770 0.848378 0.636436 0.035 Uiso 1 1 calc R U . . .
C20 C 0.3587(2) 0.8038(3) 0.66103(16) 0.0286(6) Uani 1 1 d . . . . .
H20 H 0.380564 0.846311 0.711836 0.034 Uiso 1 1 calc R U . . .
C21 C 0.4339(2) 0.7406(3) 0.63198(16) 0.0263(6) Uani 1 1 d . . . . .
H21 H 0.506847 0.739384 0.663010 0.032 Uiso 1 1 calc R U . . .
C22 C 0.4024(2) 0.6793(3) 0.55765(15) 0.0256(5) Uani 1 1 d . . . . .
H22 H 0.453849 0.636044 0.537880 0.031 Uiso 1 1 calc R U . . .
C23 C 0.1766(2) 0.2066(3) 0.61870(16) 0.0299(6) Uani 1 1 d . . . . .
H23 H 0.233027 0.123138 0.637426 0.045 Uiso 1 1 d R U . . .
C24 C 0.2204(2) 0.3427(3) 0.65898(16) 0.0315(6) Uani 1 1 d . . . . .
C25 C 0.2554(2) 0.4508(4) 0.69307(17) 0.0358(7) Uani 1 1 d . . . . .
H25 H 0.281707 0.534206 0.721772 0.054 Uiso 1 1 d R U . . .

loop_
_atom_site_aniso_label
_atom_site_aniso_U_11
_atom_site_aniso_U_22
_atom_site_aniso_U_33
_atom_site_aniso_U_23
_atom_site_aniso_U_13
_atom_site_aniso_U_12
Fe1 0.0175(2) 0.0254(2) 0.0193(2) -0.00009(15) 0.00630(16) -0.00141(14)
P1 0.0177(3) 0.0244(3) 0.0204(3) 0.0000(2) 0.0056(2) 0.0001(2)
O1 0.0353(10) 0.0409(12) 0.0330(11) 0.0048(9) 0.0133(9) -0.0011(9)
B1 0.0225(14) 0.0316(17) 0.0288(16) 0.0015(13) 0.0017(12) 0.0063(12)
C1 0.0215(12) 0.0355(15) 0.0263(14) 0.0014(11) 0.0108(11) -0.0024(10)
C2 0.0196(11) 0.0343(15) 0.0269(14) -0.0006(11) 0.0111(10) 0.0008(10)
C3 0.0176(12) 0.0449(17) 0.0280(14) 0.0049(12) 0.0076(10) -0.0004(11)
C4 0.0219(12) 0.0472(18) 0.0286(14) -0.0043(12) 0.0092(11) -0.0121(12)
C5 0.0295(13) 0.0305(15) 0.0340(15) -0.0006(11) 0.0138(12) -0.0088(11)
C6 0.0162(10) 0.0254(13) 0.0215(12) 0.0011(10) 0.0065(9) -0.0005(9)
C7 0.0211(12) 0.0313(14) 0.0207(13) -0.0024(10) 0.0082(10) -0.0017(10)
C8 0.0237(12) 0.0303(15) 0.0273(14) -0.0050(11) 0.0114(11) -0.0010(10)
C9 0.0211(12) 0.0288(14) 0.0279(14) 0.0005(11) 0.0069(10) 0.0027(10)
C10 0.0173(11) 0.0292(14) 0.0213(13) 0.0005(10) 0.0042(10) -0.0007(10)
C11 0.0206(12) 0.0291(14) 0.0206(12) 0.0044(10) 0.0036(10) 0.0001(10)
C12 0.0328(14) 0.0335(16) 0.0262(14) 0.0026(11) 0.0063(11) -0.0022(12)
C13 0.0350(15) 0.0390(17) 0.0293(15) 0.0103(12) -0.0002(12) -0.0118(12)
C14 0.0213(13) 0.058(2) 0.0287(15) 0.0160(14) 0.0030(11) -0.0066(13)
C15 0.0226(13) 0.0537(19) 0.0269(14) 0.0087(13) 0.0092(11) 0.0024(12)
C16 0.0218(12) 0.0335(15) 0.0243(13) 0.0044(11) 0.0061(10) 0.0014(10)
C17 0.0210(11) 0.0261(13) 0.0215(12) 0.0011(10) 0.0063(10) -0.0007(10)
C18 0.0209(12) 0.0280(14) 0.0263(14) -0.0001(10) 0.0080(10) -0.0016(10)
C19 0.0278(13) 0.0323(15) 0.0315(15) -0.0043(12) 0.0153(11) -0.0028(11)
C20 0.0327(14) 0.0304(15) 0.0240(13) -0.0045(11) 0.0110(11) -0.0072(11)
C21 0.0232(13) 0.0277(14) 0.0260(14) -0.0002(10) 0.0051(11) -0.0029(10)
C22 0.0239(12) 0.0278(14) 0.0252(13) -0.0023(10) 0.0077(10) 0.0006(10)
C23 0.0293(14) 0.0355(16) 0.0256(14) 0.0009(11) 0.0098(11) -0.0034(11)
C24 0.0260(13) 0.0447(18) 0.0247(14) 0.0033(12) 0.0091(11) -0.0032(12)
C25 0.0343(14) 0.0433(18) 0.0316(15) -0.0029(13) 0.0128(12) -0.0077(13)

loop_
_atom_type_symbol
_atom_type_description
_atom_type_scat_dispersion_real
_atom_type_scat_dispersion_imag
_atom_type_scat_source
C C 0.0181 0.0091 'International Tables Vol C Tables 4.2.6.8 and 6.1.1.4'
H H 0.0000 0.0000 'International Tables Vol C Tables 4.2.6.8 and 6.1.1.4'
B B 0.0090 0.0039 'International Tables Vol C Tables 4.2.6.8 and 6.1.1.4'
Fe Fe -1.1336 3.1974 'International Tables Vol C Tables 4.2.6.8 and 6.1.1.4'
O O 0.0492 0.0322 'International Tables Vol C Tables 4.2.6.8 and 6.1.1.4'
P P 0.2955 0.4335 'International Tables Vol C Tables 4.2.6.8 and 6.1.1.4'

loop_
_geom_angle_atom_site_label_1
_geom_angle_atom_site_label_2
_geom_angle_atom_site_label_3
_geom_angle
_geom_angle_site_symmetry_1
_geom_angle_site_symmetry_3
_geom_angle_publ_flag
C6 Fe1 C7 41.32(10) . . ?
C6 Fe1 C3 113.81(11) . . ?
C7 Fe1 C3 108.41(11) . . ?
C6 Fe1 C2 109.79(10) . . ?
C7 Fe1 C2 133.99(11) . . ?
C3 Fe1 C2 40.82(11) . . ?
C6 Fe1 C10 41.27(10) . . ?
C7 Fe1 C10 69.16(10) . . ?
C3 Fe1 C10 145.79(12) . . ?
C2 Fe1 C10 115.35(11) . . ?
C6 Fe1 C1 135.16(11) . . ?
C7 Fe1 C1 174.64(11) . . ?
C3 Fe1 C1 68.51(11) . . ?
C2 Fe1 C1 40.88(11) . . ?
C10 Fe1 C1 110.69(10) . . ?
C6 Fe1 C8 68.69(10) . . ?
C7 Fe1 C8 40.42(11) . . ?
C3 Fe1 C8 132.78(11) . . ?
C2 Fe1 C8 172.89(11) . . ?
C10 Fe1 C8 68.44(10) . . ?
C1 Fe1 C8 144.85(11) . . ?
C6 Fe1 C4 143.88(11) . . ?
C7 Fe1 C4 112.60(11) . . ?
C3 Fe1 C4 40.35(13) . . ?
C2 Fe1 C4 68.29(11) . . ?
C10 Fe1 C4 173.54(12) . . ?
C1 Fe1 C4 68.18(11) . . ?
C8 Fe1 C4 108.57(11) . . ?
C6 Fe1 C9 68.85(10) . . ?
C7 Fe1 C9 68.48(10) . . ?
C3 Fe1 C9 172.36(11) . . ?
C2 Fe1 C9 146.16(11) . . ?
C10 Fe1 C9 40.65(11) . . ?
C1 Fe1 C9 115.13(11) . . ?
C8 Fe1 C9 40.50(11) . . ?
C4 Fe1 C9 133.49(12) . . ?
C6 Fe1 C5 175.09(11) . . ?
C7 Fe1 C5 143.17(11) . . ?
C3 Fe1 C5 68.07(12) . . ?
C2 Fe1 C5 68.40(11) . . ?
C10 Fe1 C5 134.81(11) . . ?
C1 Fe1 C5 40.59(11) . . ?
C8 Fe1 C5 113.69(11) . . ?
C4 Fe1 C5 40.34(11) . . ?
C9 Fe1 C5 109.91(11) . . ?
C6 P1 C17 107.71(12) . . ?
C6 P1 C11 104.37(12) . . ?
C17 P1 C11 103.52(12) . . ?
C6 P1 B1 115.55(13) . . ?
C17 P1 B1 114.26(13) . . ?
C11 P1 B1 110.30(13) . . ?
C23 O1 H1O 102.7 . . ?
P1 B1 H1B 107.6 . . ?
P1 B1 H2B 99.3 . . ?
H1B B1 H2B 117.2 . . ?
P1 B1 H3B 106.2 . . ?
H1B B1 H3B 110.1 . . ?
H2B B1 H3B 115.1 . . ?
C5 C1 C2 107.6(2) . . ?
C5 C1 C23 124.2(3) . . ?
C2 C1 C23 128.1(3) . . ?
C5 C1 Fe1 69.87(15) . . ?
C2 C1 Fe1 69.18(14) . . ?
C23 C1 Fe1 129.29(18) . . ?
C3 C2 C1 107.7(3) . . ?
C3 C2 Fe1 69.50(15) . . ?
C1 C2 Fe1 69.95(15) . . ?
C3 C2 H2 126.2 . . ?
C1 C2 H2 126.2 . . ?
Fe1 C2 H2 126.0 . . ?
C4 C3 C2 108.3(2) . . ?
C4 C3 Fe1 70.38(15) . . ?
C2 C3 Fe1 69.67(14) . . ?
C4 C3 H3 125.8 . . ?
C2 C3 H3 125.8 . . ?
Fe1 C3 H3 125.7 . . ?
C3 C4 C5 108.2(2) . . ?
C3 C4 Fe1 69.27(15) . . ?
C5 C4 Fe1 69.92(15) . . ?
C3 C4 H4 125.9 . . ?
C5 C4 H4 125.9 . . ?
Fe1 C4 H4 126.5 . . ?
C4 C5 C1 108.2(3) . . ?
C4 C5 Fe1 69.75(15) . . ?
C1 C5 Fe1 69.54(15) . . ?
C4 C5 H5 125.9 . . ?
C1 C5 H5 125.9 . . ?
Fe1 C5 H5 126.4 . . ?
C7 C6 C10 107.4(2) . . ?
C7 C6 P1 123.84(19) . . ?
C10 C6 P1 128.64(19) . . ?
C7 C6 Fe1 69.49(14) . . ?
C10 C6 Fe1 69.75(14) . . ?
P1 C6 Fe1 128.30(12) . . ?
C8 C7 C6 108.0(2) . . ?
C8 C7 Fe1 70.35(14) . . ?
C6 C7 Fe1 69.18(13) . . ?
C8 C7 H7 126.0 . . ?
C6 C7 H7 126.0 . . ?
Fe1 C7 H7 126.0 . . ?
C7 C8 C9 108.6(2) . . ?
C7 C8 Fe1 69.22(14) . . ?
C9 C8 Fe1 69.81(14) . . ?
C7 C8 H8 125.7 . . ?
C9 C8 H8 125.7 . . ?
Fe1 C8 H8 126.9 . . ?
C8 C9 C10 108.2(2) . . ?
C8 C9 Fe1 69.70(14) . . ?
C10 C9 Fe1 69.30(14) . . ?
C8 C9 H9 125.9 . . ?
C10 C9 H9 125.9 . . ?
Fe1 C9 H9 126.7 . . ?
C9 C10 C6 107.8(2) . . ?
C9 C10 Fe1 70.05(14) . . ?
C6 C10 Fe1 68.98(13) . . ?
C9 C10 H10 126.1 . . ?
C6 C10 H10 126.1 . . ?
Fe1 C10 H10 126.4 . . ?
C12 C11 C16 119.6(2) . . ?
C12 C11 P1 118.7(2) . . ?
C16 C11 P1 121.7(2) . . ?
C11 C12 C13 120.3(3) . . ?
C11 C12 H12 119.9 . . ?
C13 C12 H12 119.9 . . ?
C14 C13 C12 119.9(3) . . ?
C14 C13 H13 120.1 . . ?
C12 C13 H13 120.1 . . ?
C15 C14 C13 120.2(3) . . ?
C15 C14 H14 119.9 . . ?
C13 C14 H14 119.9 . . ?
C14 C15 C16 120.4(3) . . ?
C14 C15 H15 119.8 . . ?
C16 C15 H15 119.8 . . ?
C11 C16 C15 119.7(3) . . ?
C11 C16 H16 120.2 . . ?
C15 C16 H16 120.2 . . ?
C18 C17 C22 119.4(2) . . ?
C18 C17 P1 120.19(19) . . ?
C22 C17 P1 120.33(19) . . ?
C17 C18 C19 120.2(2) . . ?
C17 C18 H18 119.9 . . ?
C19 C18 H18 119.9 . . ?
C20 C19 C18 119.8(2) . . ?
C20 C19 H19 120.1 . . ?
C18 C19 H19 120.1 . . ?
C19 C20 C21 120.4(3) . . ?
C19 C20 H20 119.8 . . ?
C21 C20 H20 119.8 . . ?
C22 C21 C20 120.0(2) . . ?
C22 C21 H21 120.0 . . ?
C20 C21 H21 120.0 . . ?
C21 C22 C17 120.3(2) . . ?
C21 C22 H22 119.9 . . ?
C17 C22 H22 119.9 . . ?
O1 C23 C24 110.7(2) . . ?
O1 C23 C1 110.8(2) . . ?
C24 C23 C1 112.4(2) . . ?
O1 C23 H23 90.2 . . ?
C24 C23 H23 109.9 . . ?
C1 C23 H23 120.6 . . ?
C25 C24 C23 178.3(3) . . ?
C24 C25 H25 177.3 . . ?

loop_
_geom_bond_atom_site_label_1
_geom_bond_atom_site_label_2
_geom_bond_distance
_geom_bond_site_symmetry_2
_geom_bond_publ_flag
Fe1 C6 2.035(2) . ?
Fe1 C7 2.039(2) . ?
Fe1 C3 2.041(3) . ?
Fe1 C2 2.043(2) . ?
Fe1 C10 2.045(2) . ?
Fe1 C1 2.053(3) . ?
Fe1 C8 2.054(2) . ?
Fe1 C4 2.055(3) . ?
Fe1 C9 2.055(3) . ?
Fe1 C5 2.057(3) . ?
P1 C6 1.790(3) . ?
P1 C17 1.811(3) . ?
P1 C11 1.823(3) . ?
P1 B1 1.926(3) . ?
O1 C23 1.441(3) . ?
O1 H1O 1.0297 . ?
B1 H1B 1.0932 . ?
B1 H2B 1.1359 . ?
B1 H3B 1.1548 . ?
C1 C5 1.426(4) . ?
C1 C2 1.430(4) . ?
C1 C23 1.497(4) . ?
C2 C3 1.424(4) . ?
C2 H2 0.9500 . ?
C3 C4 1.413(5) . ?
C3 H3 0.9500 . ?
C4 C5 1.418(4) . ?
C4 H4 0.9500 . ?
C5 H5 0.9500 . ?
C6 C7 1.438(4) . ?
C6 C10 1.438(3) . ?
C7 C8 1.414(4) . ?
C7 H7 0.9500 . ?
C8 C9 1.422(4) . ?
C8 H8 0.9500 . ?
C9 C10 1.424(4) . ?
C9 H9 0.9500 . ?
C10 H10 0.9500 . ?
C11 C12 1.388(4) . ?
C11 C16 1.392(4) . ?
C12 C13 1.390(4) . ?
C12 H12 0.9500 . ?
C13 C14 1.387(5) . ?
C13 H13 0.9500 . ?
C14 C15 1.373(5) . ?
C14 H14 0.9500 . ?
C15 C16 1.397(4) . ?
C15 H15 0.9500 . ?
C16 H16 0.9500 . ?
C17 C18 1.392(4) . ?
C17 C22 1.400(3) . ?
C18 C19 1.396(4) . ?
C18 H18 0.9500 . ?
C19 C20 1.387(4) . ?
C19 H19 0.9500 . ?
C20 C21 1.389(4) . ?
C20 H20 0.9500 . ?
C21 C22 1.386(4) . ?
C21 H21 0.9500 . ?
C22 H22 0.9500 . ?
C23 C24 1.477(4) . ?
C23 H23 1.0536 . ?
C24 C25 1.188(4) . ?
C25 H25 0.9331 . ?
